data_7029753
loop_
_publ_author_name
'Ko\<renkov\'a, Monika'
'Mairychov\'a, Barbora'
'R\%u\<zi\<cka, Ale\<s'
'Jambor, Roman'
'Dost\'al, Libor'

_publ_section_title
;
 Synthesis of heteroboroxines with MB2O3 core (M = Sb, Bi, Sn)-an
 influence of the substitution of parent boronic acids.
;
_journal_issue 19
_journal_name_full 'Dalton transactions (Cambridge, England : 2003)'
_journal_page_first 7096
_journal_page_last 7108
_journal_paper_doi 10.1039/c3dt53012d
_journal_volume 43
_journal_year 2014
_chemical_formula_moiety 'C26 H27 B2 F6 N2 O3 Sb'
_chemical_formula_sum 'C26 H27 B2 F6 N2 O3 Sb'
_chemical_formula_weight 672.87
_chemical_name_systematic
; 
 ? 
;
_space_group_IT_number 14
_symmetry_cell_setting monoclinic
_symmetry_space_group_name_Hall '-P 2ybc'
_symmetry_space_group_name_H-M 'P 1 21/c 1'
_atom_sites_solution_hydrogens geom
_atom_sites_solution_primary direct
_atom_sites_solution_secondary difmap
_audit_creation_method SHELXL-97
_cell_angle_alpha 90
_cell_angle_beta 108.624(5)
_cell_angle_gamma 90
_cell_formula_units_Z 4
_cell_length_a 9.0330(7)
_cell_length_b 16.9461(19)
_cell_length_c 19.8601(9)
_cell_measurement_reflns_used 24322
_cell_measurement_temperature 150(1)
_cell_measurement_theta_max 27.5
_cell_measurement_theta_min 1
_cell_volume 2880.9(4)
_computing_cell_refinement 'COLLECT and DENZO'
_computing_data_collection 'COLLECT (Hooft, 1998) and DENZO (Otwinowski & Minor, 1997)'
_computing_data_reduction 'COLLECT and DENZO'
_computing_molecular_graphics 'PLATON (Spek, 2003)'
_computing_publication_material 'SHELXL-97 (Sheldrick, 2008)'
_computing_structure_refinement 'SHELXL-97 (Sheldrick, 1997)'
_computing_structure_solution 'SIR92 (Altomare et al., 1994)'
_diffrn_ambient_temperature 150(1)
_diffrn_detector_area_resol_mean 9.091
_diffrn_measured_fraction_theta_full 0.994
_diffrn_measured_fraction_theta_max 0.994
_diffrn_measurement_device_type 'Bruker Nonius KappaCCD area detector'
_diffrn_measurement_method '\f and \w scans to fill the Ewald sphere'
_diffrn_radiation_monochromator graphite
_diffrn_radiation_source 'fine-focus sealed tube'
_diffrn_radiation_type MoK\a
_diffrn_radiation_wavelength 0.71073
_diffrn_reflns_av_R_equivalents 0.0490
_diffrn_reflns_av_sigmaI/netI 0.0409
_diffrn_reflns_limit_h_max 11
_diffrn_reflns_limit_h_min -11
_diffrn_reflns_limit_k_max 20
_diffrn_reflns_limit_k_min -22
_diffrn_reflns_limit_l_max 25
_diffrn_reflns_limit_l_min -25
_diffrn_reflns_number 24278
_diffrn_reflns_theta_full 27.50
_diffrn_reflns_theta_max 27.50
_diffrn_reflns_theta_min 1.62
_diffrn_standards_number 0
_exptl_absorpt_coefficient_mu 1.027
_exptl_absorpt_correction_T_max 0.880
_exptl_absorpt_correction_T_min 0.801
_exptl_absorpt_correction_type integration
_exptl_absorpt_process_details
;
Gaussian integration (Coppens, 1970)
;
_exptl_crystal_colour colourless
_exptl_crystal_density_diffrn 1.551
_exptl_crystal_density_method 'not measured'
_exptl_crystal_description block
_exptl_crystal_F_000 1344
_exptl_crystal_size_max 0.31
_exptl_crystal_size_mid 0.25
_exptl_crystal_size_min 0.15
_refine_diff_density_max 1.251
_refine_diff_density_min -0.647
_refine_diff_density_rms 0.095
_refine_ls_extinction_method none
_refine_ls_goodness_of_fit_ref 1.121
_refine_ls_hydrogen_treatment constr
_refine_ls_matrix_type full
_refine_ls_number_parameters 361
_refine_ls_number_reflns 6575
_refine_ls_number_restraints 0
_refine_ls_restrained_S_all 1.121
_refine_ls_R_factor_all 0.0735
_refine_ls_R_factor_gt 0.0442
_refine_ls_shift/su_max 0.001
_refine_ls_shift/su_mean 0.000
_refine_ls_structure_factor_coef Fsqd
_refine_ls_weighting_details 'calc w=1/[\s^2^(Fo^2^)+(0.0331P)^2^+4.9774P] where P=(Fo^2^+2Fc^2^)/3'
_refine_ls_weighting_scheme calc
_refine_ls_wR_factor_gt 0.0897
_refine_ls_wR_factor_ref 0.1064
_reflns_number_gt 4845
_reflns_number_total 6575
_reflns_threshold_expression >2sigma(I)
_cod_data_source_file c3dt53012d2.cif
_cod_data_source_block shelxl
_cod_depositor_comments
;Adding full bibliography for
 ./tmp-cod-update-bibliographies-12899/cifs/7029753.cif.
;
_cod_original_sg_symbol_H-M 'P 21/c'
_cod_database_code 7029753

loop_
_symmetry_equiv_pos_as_xyz
'x, y, z'
'-x, y+1/2, -z+1/2'
'-x, -y, -z'
'x, -y-1/2, z-1/2'

loop_
_atom_site_label
_atom_site_type_symbol
_atom_site_fract_x
_atom_site_fract_y
_atom_site_fract_z
_atom_site_U_iso_or_equiv
_atom_site_adp_type
_atom_site_occupancy
_atom_site_symmetry_multiplicity
_atom_site_calc_flag
_atom_site_refinement_flags
Sb1 Sb 0.75333(3) 0.066124(15) 0.136064(13) 0.03706(9) Uani 1 1 d .
O1 O 0.8438(3) 0.08756(16) 0.24246(14) 0.0421(7) Uani 1 1 d .
O3 O 0.6762(3) 0.18056(17) 0.13023(14) 0.0447(7) Uani 1 1 d .
O2 O 0.8429(3) 0.22890(16) 0.24241(15) 0.0450(7) Uani 1 1 d .
N2 N 0.6923(5) 0.1127(2) 0.00327(18) 0.0495(9) Uani 1 1 d .
N1 N 0.9550(4) -0.0434(2) 0.18630(19) 0.0425(8) Uani 1 1 d .
C1 C 0.9666(5) 0.0971(2) 0.1177(2) 0.0410(9) Uani 1 1 d .
C25 C 0.7083(6) 0.3704(3) 0.1139(2) 0.0530(11) Uani 1 1 d .
H25 H 0.7831 0.3498 0.0956 0.064 Uiso 1 1 d R
C7 C 1.1027(5) 0.0006(3) 0.2130(2) 0.0490(10) Uani 1 1 d .
H7A H 1.1901 -0.0350 0.2193 0.059 Uiso 1 1 d R
H7B H 1.1113 0.0237 0.2588 0.059 Uiso 1 1 d R
C24 C 0.6523(8) 0.4461(3) 0.0948(3) 0.0746(17) Uani 1 1 d .
H24 H 0.6913 0.4757 0.0648 0.090 Uiso 1 1 d R
C18 C 1.1787(6) 0.1839(3) 0.3417(3) 0.0593(12) Uani 1 1 d .
H18 H 1.1862 0.2019 0.2987 0.071 Uiso 1 1 d R
C21 C 0.5430(5) 0.3576(3) 0.1839(3) 0.0511(11) Uani 1 1 d .
C20 C 0.6561(5) 0.3242(2) 0.1589(2) 0.0400(9) Uani 1 1 d .
F6 F 0.4986(10) 0.3464(4) 0.2912(3) 0.203(3) Uani 1 1 d .
C13 C 1.0356(5) 0.1587(2) 0.3449(2) 0.0423(9) Uani 1 1 d .
B2 B 0.7257(5) 0.2378(3) 0.1778(2) 0.0365(9) Uani 1 1 d .
C8 C 0.9565(6) -0.0966(3) 0.1278(3) 0.0568(12) Uani 1 1 d .
H8A H 0.9733 -0.0665 0.0899 0.068 Uiso 1 1 d R
H8B H 0.8583 -0.1238 0.1105 0.068 Uiso 1 1 d R
H8C H 1.0392 -0.1344 0.1450 0.068 Uiso 1 1 d R
B1 B 0.8955(5) 0.1563(3) 0.2726(2) 0.0387(10) Uani 1 1 d .
C11 C 0.7168(6) 0.0462(3) -0.0390(2) 0.0576(12) Uani 1 1 d .
H11A H 0.6348 0.0082 -0.0452 0.069 Uiso 1 1 d R
H11B H 0.8156 0.0219 -0.0150 0.069 Uiso 1 1 d R
H11C H 0.7166 0.0649 -0.0847 0.069 Uiso 1 1 d R
C9 C 0.9230(6) -0.0884(3) 0.2433(3) 0.0621(13) Uani 1 1 d .
H9A H 1.0065 -0.1250 0.2635 0.075 Uiso 1 1 d R
H9B H 0.8267 -0.1168 0.2241 0.075 Uiso 1 1 d R
H9C H 0.9144 -0.0528 0.2795 0.075 Uiso 1 1 d R
F4 F 0.5170(4) 0.2381(2) 0.2411(2) 0.0911(11) Uani 1 1 d .
C6 C 0.9648(6) 0.1484(2) 0.0624(2) 0.0492(11) Uani 1 1 d .
C2 C 1.1070(5) 0.0645(3) 0.1614(2) 0.0440(9) Uani 1 1 d .
C3 C 1.2464(6) 0.0909(3) 0.1542(3) 0.0584(13) Uani 1 1 d .
H3 H 1.3410 0.0723 0.1846 0.070 Uiso 1 1 d R
C14 C 1.0306(6) 0.1336(3) 0.4111(2) 0.0523(12) Uani 1 1 d .
C5 C 1.1070(7) 0.1723(3) 0.0559(3) 0.0642(14) Uani 1 1 d .
H5 H 1.1078 0.2065 0.0193 0.077 Uiso 1 1 d R
C17 C 1.3125(7) 0.1832(3) 0.4015(4) 0.0814(19) Uani 1 1 d .
H17 H 1.4078 0.1995 0.3976 0.098 Uiso 1 1 d R
C10 C 0.8113(6) 0.1739(3) 0.0105(2) 0.0593(13) Uani 1 1 d .
H10A H 0.7775 0.2223 0.0271 0.071 Uiso 1 1 d R
H10B H 0.8237 0.1842 -0.0354 0.071 Uiso 1 1 d R
F2 F 0.8630(5) 0.0270(3) 0.4049(3) 0.1154(14) Uani 1 1 d .
C12 C 0.5321(7) 0.1433(3) -0.0282(3) 0.0723(16) Uani 1 1 d .
H12A H 0.5212 0.1665 -0.0736 0.087 Uiso 1 1 d R
H12B H 0.5123 0.1826 0.0027 0.087 Uiso 1 1 d R
H12C H 0.4586 0.1009 -0.0340 0.087 Uiso 1 1 d R
F3 F 0.8760(6) 0.1127(4) 0.4838(2) 0.145(2) Uani 1 1 d .
F1 F 0.7576(4) 0.1365(3) 0.3749(2) 0.1084(14) Uani 1 1 d .
C15 C 1.1665(8) 0.1340(3) 0.4709(3) 0.0747(18) Uani 1 1 d .
H15 H 1.1614 0.1168 0.5145 0.090 Uiso 1 1 d R
F5 F 0.3182(5) 0.3080(3) 0.2049(3) 0.146(2) Uani 1 1 d .
C4 C 1.2459(7) 0.1461(3) 0.1022(3) 0.0695(16) Uani 1 1 d .
H4 H 1.3397 0.1650 0.0987 0.083 Uiso 1 1 d R
C19 C 0.8832(8) 0.1039(4) 0.4188(3) 0.0741(16) Uani 1 1 d .
C22 C 0.4871(7) 0.4336(3) 0.1642(3) 0.0739(16) Uani 1 1 d .
H22 H 0.4108 0.4545 0.1814 0.089 Uiso 1 1 d R
C26 C 0.4801(8) 0.3138(4) 0.2328(4) 0.0840(19) Uani 1 1 d .
C16 C 1.3045(8) 0.1588(3) 0.4650(4) 0.085(2) Uani 1 1 d .
H16 H 1.3933 0.1594 0.5048 0.102 Uiso 1 1 d R
C23 C 0.5415(8) 0.4774(3) 0.1203(4) 0.0805(19) Uani 1 1 d .
H23 H 0.5037 0.5282 0.1075 0.097 Uiso 1 1 d R

loop_
_atom_site_aniso_label
_atom_site_aniso_U_11
_atom_site_aniso_U_22
_atom_site_aniso_U_33
_atom_site_aniso_U_23
_atom_site_aniso_U_13
_atom_site_aniso_U_12
Sb1 0.03686(15) 0.03488(14) 0.03534(14) -0.00495(12) 0.00576(10) -0.00102(12)
O1 0.0508(17) 0.0381(15) 0.0319(14) -0.0005(11) 0.0057(12) -0.0017(12)
O3 0.0477(17) 0.0428(16) 0.0369(15) -0.0045(12) 0.0043(12) 0.0104(13)
O2 0.0480(17) 0.0354(15) 0.0406(15) -0.0024(12) -0.0015(12) -0.0004(13)
N2 0.065(2) 0.045(2) 0.0328(18) -0.0034(15) 0.0078(16) 0.0108(18)
N1 0.0382(19) 0.0362(18) 0.049(2) 0.0021(15) 0.0086(15) 0.0015(14)
C1 0.048(2) 0.036(2) 0.039(2) -0.0069(17) 0.0131(18) -0.0076(18)
C25 0.060(3) 0.048(3) 0.048(3) 0.004(2) 0.012(2) 0.002(2)
C7 0.042(2) 0.043(2) 0.055(3) -0.002(2) 0.006(2) 0.0046(19)
C24 0.099(5) 0.050(3) 0.061(3) 0.014(2) 0.006(3) -0.003(3)
C18 0.057(3) 0.047(3) 0.064(3) -0.005(2) 0.006(2) -0.008(2)
C21 0.045(2) 0.047(3) 0.056(3) -0.012(2) 0.008(2) 0.004(2)
C20 0.040(2) 0.039(2) 0.036(2) -0.0048(17) 0.0047(17) 0.0021(17)
F6 0.384(10) 0.172(5) 0.108(4) -0.077(4) 0.155(5) -0.118(6)
C13 0.046(2) 0.032(2) 0.039(2) -0.0049(17) 0.0004(18) -0.0011(17)
B2 0.037(2) 0.039(2) 0.034(2) 0.0000(18) 0.0113(18) 0.0010(19)
C8 0.056(3) 0.040(2) 0.074(3) -0.009(2) 0.019(2) 0.001(2)
B1 0.041(3) 0.042(3) 0.031(2) -0.0017(19) 0.0099(19) -0.002(2)
C11 0.074(3) 0.053(3) 0.041(2) -0.009(2) 0.011(2) 0.008(2)
C9 0.067(3) 0.049(3) 0.070(3) 0.016(2) 0.022(3) 0.002(2)
F4 0.097(3) 0.095(3) 0.103(3) 0.017(2) 0.061(2) 0.006(2)
C6 0.072(3) 0.036(2) 0.044(2) -0.0088(19) 0.025(2) -0.008(2)
C2 0.042(2) 0.041(2) 0.049(2) -0.014(2) 0.0141(18) -0.0100(19)
C3 0.044(3) 0.058(3) 0.076(3) -0.022(3) 0.022(2) -0.011(2)
C14 0.072(3) 0.038(2) 0.038(2) -0.0024(18) 0.005(2) 0.005(2)
C5 0.095(4) 0.046(3) 0.066(3) -0.011(2) 0.047(3) -0.024(3)
C17 0.058(3) 0.048(3) 0.109(5) -0.013(3) -0.015(3) -0.011(3)
C10 0.093(4) 0.046(3) 0.041(2) 0.005(2) 0.025(2) 0.006(3)
F2 0.121(3) 0.088(3) 0.145(4) 0.006(3) 0.054(3) -0.034(3)
C12 0.085(4) 0.079(4) 0.039(2) 0.001(2) -0.001(2) 0.033(3)
F3 0.175(5) 0.216(6) 0.066(2) -0.009(3) 0.073(3) -0.028(4)
F1 0.074(2) 0.161(4) 0.101(3) 0.041(3) 0.042(2) 0.022(2)
C15 0.113(5) 0.051(3) 0.038(3) -0.003(2) -0.006(3) 0.011(3)
F5 0.099(3) 0.137(4) 0.234(6) -0.012(4) 0.098(4) -0.001(3)
C4 0.070(4) 0.066(3) 0.089(4) -0.029(3) 0.047(3) -0.032(3)
C19 0.096(5) 0.086(4) 0.046(3) 0.004(3) 0.030(3) -0.005(4)
C22 0.060(3) 0.060(3) 0.089(4) -0.019(3) 0.007(3) 0.016(3)
C26 0.091(5) 0.085(5) 0.098(5) -0.022(4) 0.061(4) 0.002(4)
C16 0.080(4) 0.055(3) 0.079(4) -0.008(3) -0.033(3) 0.004(3)
C23 0.083(4) 0.042(3) 0.091(4) -0.001(3) -0.008(3) 0.017(3)

loop_
_atom_type_symbol
_atom_type_description
_atom_type_scat_dispersion_real
_atom_type_scat_dispersion_imag
_atom_type_scat_source
C C 0.0033 0.0016 'International Tables Vol C Tables 4.2.6.8 and 6.1.1.4'
H H 0.0000 0.0000 'International Tables Vol C Tables 4.2.6.8 and 6.1.1.4'
O O 0.0106 0.0060 'International Tables Vol C Tables 4.2.6.8 and 6.1.1.4'
N N 0.0061 0.0033 'International Tables Vol C Tables 4.2.6.8 and 6.1.1.4'
B B 0.0013 0.0007 'International Tables Vol C Tables 4.2.6.8 and 6.1.1.4'
F F 0.0171 0.0103 'International Tables Vol C Tables 4.2.6.8 and 6.1.1.4'
Sb Sb -0.5866 1.5461 'International Tables Vol C Tables 4.2.6.8 and 6.1.1.4'

loop_
_exptl_crystal_face_index_h
_exptl_crystal_face_index_k
_exptl_crystal_face_index_l
_exptl_crystal_face_perp_dist
0 -1 -1 0.132
0 1 1 0.065
0 1 -1 0.119
0 -1 1 0.113
1 0 0 0.069
-1 0 0 0.076

loop_
_geom_angle_atom_site_label_1
_geom_angle_atom_site_label_2
_geom_angle_atom_site_label_3
_geom_angle
O1 Sb1 O3 84.64(11)
O1 Sb1 C1 92.75(13)
O3 Sb1 C1 93.81(14)
O1 Sb1 N1 74.14(11)
O3 Sb1 N1 153.01(11)
C1 Sb1 N1 71.21(14)
B1 O1 Sb1 126.2(3)
B2 O3 Sb1 128.2(3)
B1 O2 B2 123.5(3)
C11 N2 C10 111.1(4)
C11 N2 C12 109.7(4)
C10 N2 C12 112.4(4)
C9 N1 C7 111.4(4)
C9 N1 C8 110.1(4)
C7 N1 C8 111.0(4)
C9 N1 Sb1 112.6(3)
C7 N1 Sb1 102.8(2)
C8 N1 Sb1 108.6(3)
C6 C1 C2 120.9(4)
C6 C1 Sb1 120.2(3)
C2 C1 Sb1 118.9(3)
C20 C25 C24 122.1(5)
C20 C25 H25 118.8
C24 C25 H25 119.1
N1 C7 C2 109.8(3)
N1 C7 H7A 109.7
C2 C7 H7A 109.9
N1 C7 H7B 109.5
C2 C7 H7B 109.7
H7A C7 H7B 108.2
C23 C24 C25 120.3(6)
C23 C24 H24 120.0
C25 C24 H24 119.7
C13 C18 C17 121.8(6)
C13 C18 H18 119.2
C17 C18 H18 119.1
C20 C21 C22 121.2(5)
C20 C21 C26 120.8(4)
C22 C21 C26 118.0(5)
C25 C20 C21 116.3(4)
C25 C20 B2 118.9(4)
C21 C20 B2 124.8(4)
C18 C13 C14 116.7(4)
C18 C13 B1 117.0(4)
C14 C13 B1 126.1(4)
O3 B2 O2 124.3(4)
O3 B2 C20 119.1(4)
O2 B2 C20 116.4(3)
N1 C8 H8A 109.6
N1 C8 H8B 109.6
H8A C8 H8B 109.5
N1 C8 H8C 109.1
H8A C8 H8C 109.5
H8B C8 H8C 109.5
O1 B1 O2 124.3(4)
O1 B1 C13 119.7(4)
O2 B1 C13 115.7(4)
N2 C11 H11A 109.7
N2 C11 H11B 109.3
H11A C11 H11B 109.5
N2 C11 H11C 109.4
H11A C11 H11C 109.5
H11B C11 H11C 109.5
N1 C9 H9A 109.6
N1 C9 H9B 109.3
H9A C9 H9B 109.5
N1 C9 H9C 109.5
H9A C9 H9C 109.5
H9B C9 H9C 109.5
C5 C6 C1 118.4(5)
C5 C6 C10 122.0(4)
C1 C6 C10 119.6(4)
C3 C2 C1 118.7(4)
C3 C2 C7 121.8(4)
C1 C2 C7 119.5(4)
C2 C3 C4 120.4(5)
C2 C3 H3 119.9
C4 C3 H3 119.7
C13 C14 C15 120.7(5)
C13 C14 C19 120.2(4)
C15 C14 C19 119.2(5)
C4 C5 C6 121.1(5)
C4 C5 H5 119.5
C6 C5 H5 119.4
C16 C17 C18 120.4(6)
C16 C17 H17 119.6
C18 C17 H17 120.0
N2 C10 C6 110.6(4)
N2 C10 H10A 109.4
C6 C10 H10A 109.4
N2 C10 H10B 109.6
C6 C10 H10B 109.8
H10A C10 H10B 108.1
N2 C12 H12A 109.5
N2 C12 H12B 109.4
H12A C12 H12B 109.5
N2 C12 H12C 109.5
H12A C12 H12C 109.5
H12B C12 H12C 109.5
C16 C15 C14 120.5(6)
C16 C15 H15 119.9
C14 C15 H15 119.6
C5 C4 C3 120.1(5)
C5 C4 H4 119.9
C3 C4 H4 120.0
F1 C19 F3 107.5(6)
F1 C19 F2 104.0(5)
F3 C19 F2 105.4(5)
F1 C19 C14 113.9(5)
F3 C19 C14 112.9(5)
F2 C19 C14 112.4(5)
C23 C22 C21 121.0(5)
C23 C22 H22 119.4
C21 C22 H22 119.6
F6 C26 F4 111.0(7)
F6 C26 F5 102.3(6)
F4 C26 F5 100.0(5)
F6 C26 C21 115.2(6)
F4 C26 C21 115.9(4)
F5 C26 C21 110.5(6)
C17 C16 C15 120.0(5)
C17 C16 H16 120.2
C15 C16 H16 119.8
C22 C23 C24 119.1(5)
C22 C23 H23 120.5
C24 C23 H23 120.4

loop_
_geom_bond_atom_site_label_1
_geom_bond_atom_site_label_2
_geom_bond_distance
Sb1 O1 2.040(3)
Sb1 O3 2.051(3)
Sb1 C1 2.137(4)
Sb1 N1 2.569(3)
O1 B1 1.324(5)
O3 B2 1.327(5)
O2 B1 1.384(5)
O2 B2 1.387(5)
N2 C11 1.464(5)
N2 C10 1.468(6)
N2 C12 1.475(6)
N1 C9 1.468(6)
N1 C7 1.472(5)
N1 C8 1.474(6)
C1 C6 1.398(6)
C1 C2 1.402(6)
C25 C20 1.381(6)
C25 C24 1.387(7)
C25 H25 0.9301
C7 C2 1.499(6)
C7 H7A 0.9700
C7 H7B 0.9700
C24 C23 1.366(9)
C24 H24 0.9299
C18 C13 1.382(7)
C18 C17 1.397(7)
C18 H18 0.9300
C21 C20 1.390(6)
C21 C22 1.394(7)
C21 C26 1.472(8)
C20 B2 1.590(6)
F6 C26 1.248(7)
C13 C14 1.396(6)
C13 B1 1.584(6)
C8 H8A 0.9600
C8 H8B 0.9600
C8 H8C 0.9600
C11 H11A 0.9600
C11 H11B 0.9600
C11 H11C 0.9600
C9 H9A 0.9600
C9 H9B 0.9600
C9 H9C 0.9600
F4 C26 1.321(7)
C6 C5 1.392(7)
C6 C10 1.502(7)
C2 C3 1.387(6)
C3 C4 1.391(8)
C3 H3 0.9301
C14 C15 1.409(7)
C14 C19 1.476(8)
C5 C4 1.372(8)
C5 H5 0.9301
C17 C16 1.351(9)
C17 H17 0.9299
C10 H10A 0.9699
C10 H10B 0.9700
F2 C19 1.333(7)
C12 H12A 0.9601
C12 H12B 0.9599
C12 H12C 0.9600
F3 C19 1.321(6)
F1 C19 1.311(7)
C15 C16 1.355(9)
C15 H15 0.9300
F5 C26 1.392(8)
C4 H4 0.9300
C22 C23 1.352(9)
C22 H22 0.9300
C16 H16 0.9300
C23 H23 0.9300
